data_7131084
loop_
_publ_author_name
'Yu, Haiping'
'Fu, Kaiyue'
'Yang, Guang'
'Liu, Mengyu'
'Yang, Peng'
'Liu, Tao'

_publ_section_title
;
 Divergent upgrading pathways of sulfones with primary alcohols:
 nickel-catalyzed &#x3b1;-alkylation under N<sub>2</sub> and metal-free
 promoted &#x3b2;-olefination in open air.
;
_journal_issue 5
_journal_name_full 'Chemical communications (Cambridge, England)'
_journal_page_first 615
_journal_page_last 618
_journal_paper_doi 10.1039/d2cc05882k
_journal_volume 59
_journal_year 2023
_chemical_formula_moiety 'C12 H18 O2 S'
_chemical_formula_sum 'C12 H18 O2 S'
_chemical_formula_weight 226.32
_space_group_crystal_system monoclinic
_space_group_IT_number 14
_space_group_name_Hall '-P 2ybc'
_space_group_name_H-M_alt 'P 1 21/c 1'
_atom_sites_solution_hydrogens geom
_atom_sites_solution_primary direct
_atom_sites_solution_secondary difmap
_audit_creation_date 2022-08-17
_audit_creation_method
;
  Olex2 1.2
  (compiled Apr 23 2013 17:54:37, GUI svn.r4466)
;
_audit_update_record
;
2022-09-20 deposited with the CCDC.	2022-12-09 downloaded from the CCDC.
;
_cell_angle_alpha 90.00
_cell_angle_beta 91.873(7)
_cell_angle_gamma 90.00
_cell_formula_units_Z 8
_cell_length_a 19.9158(17)
_cell_length_b 12.0713(9)
_cell_length_c 10.9676(7)
_cell_measurement_reflns_used 3038
_cell_measurement_temperature 293(2)
_cell_measurement_theta_max 70.4640
_cell_measurement_theta_min 5.9170
_cell_volume 2635.3(3)
_computing_cell_refinement 'CrysAlisPro 1.171.40.84a (Rigaku OD, 2020)'
_computing_data_collection 'CrysAlisPro 1.171.40.84a (Rigaku OD, 2020)'
_computing_data_reduction 'CrysAlisPro 1.171.40.84a (Rigaku OD, 2020)'
_computing_molecular_graphics
;
O. V. Dolomanov, L. J. Bourhis, R. J. Gildea, J. A. K. Howard and H. Puschmann,
OLEX2: a complete structure solution, refinement and analysis program.
J. Appl. Cryst. (2009). 42, 339-341.
;
_computing_publication_material
;
O. V. Dolomanov, L. J. Bourhis, R. J. Gildea, J. A. K. Howard and H. Puschmann,
OLEX2: a complete structure solution, refinement and analysis program.
J. Appl. Cryst. (2009). 42, 339-341.
;
_computing_structure_refinement
;
XL, G.M. Sheldrick, Acta Cryst.
(2008). A64, 112-122
;
_computing_structure_solution
;
XS, G.M. Sheldrick, Acta Cryst.
(2008). A64, 112-122
;
_diffrn_ambient_temperature 293(2)
_diffrn_detector 'CCD plate'
_diffrn_detector_area_resol_mean 16.0793
_diffrn_detector_type Eos
_diffrn_measured_fraction_theta_full 0.9992
_diffrn_measured_fraction_theta_max 0.9825
_diffrn_measurement_details
;
List of Runs (angles in degrees, time in seconds):

  # Type    Start    End  Width  t~exp~   \w     \q     \k     \f   Frames
#--------------------------------------------------------------------------
  1  \w    -65.00 -29.00   1.00    1.00    --    0.00 -58.00-179.00   36
  2  \w    -23.00  16.00   1.00    1.00    --    0.00 -58.00-179.00   39
  3  \w      0.00  75.00   1.00    1.87    --   54.00 -58.00-179.00   75
  4  \w     33.00 123.00   1.00    1.87    --   54.00  58.00 -38.00   90
  5  \w     41.00  98.00   1.00    1.87    --  108.00 -58.00-179.00   57
  6  \w     87.00 160.00   1.00    1.87    --  108.00  58.00 -38.00   73
  7  \w    -16.00  11.00   1.00    1.00    --    0.00 -77.00  30.00   27
  8  \w     29.00  69.00   1.00    1.00    --    0.00  58.00 -38.00   40
  9  \w    -17.00  24.00   1.00    1.00    --    0.00  58.00 -38.00   41
 10  \w      6.00  33.00   1.00    1.87    --   54.00 -99.00  30.00   27
 11  \w      7.00  59.00   1.00    1.87    --   54.00 -99.00-180.00   52
 12  \w     63.00  94.00   1.00    1.87    --   54.00 -99.00-180.00   31
 13  \w     32.00  77.00   1.00    1.87    --   54.00-125.00  60.00   45
 14  \w     46.00  96.00   1.00    1.87    --   54.00 -99.00  30.00   50
 15  \w    125.00 158.00   1.00    1.87    --  108.00  77.00-150.00   33
 16  \w     61.00 105.00   1.00    1.87    --  108.00 178.00  30.00   44
 17  \w     37.00 107.00   1.00    1.87    --  108.00-111.00  60.00   70
 18  \w    108.00 136.00   1.00    1.87    --  108.00 178.00  30.00   28
 19  \w     75.00 178.00   1.00    1.87    --  108.00  25.00 -90.00  103
 20  \w    104.00 143.00   1.00    1.87    --  108.00 111.00 -30.00   39
 21  \w     39.00 107.00   1.00    1.87    --  108.00 -91.00  90.00   68
 22  \w    108.00 175.00   1.00    1.87    --  108.00 111.00 -90.00   67
;
_diffrn_measurement_device 'four-circle diffractometer'
_diffrn_measurement_device_type 'SuperNova, Dual, Cu at home/near, Eos'
_diffrn_measurement_method '\w scans'
_diffrn_orient_matrix_type 'CrysAlisPro convention (1999,Acta A55,543-557)'
_diffrn_orient_matrix_UB_11 -0.0733863000
_diffrn_orient_matrix_UB_12 -0.0273179000
_diffrn_orient_matrix_UB_13 -0.0372340000
_diffrn_orient_matrix_UB_21 0.0246265000
_diffrn_orient_matrix_UB_22 -0.0834172000
_diffrn_orient_matrix_UB_23 -0.0949532000
_diffrn_orient_matrix_UB_31 -0.0005052000
_diffrn_orient_matrix_UB_32 -0.0926319000
_diffrn_orient_matrix_UB_33 0.0966603000
_diffrn_radiation_monochromator mirror
_diffrn_radiation_probe x-ray
_diffrn_radiation_type 'Cu K\a'
_diffrn_radiation_wavelength 1.54184
_diffrn_reflns_av_R_equivalents 0.0474
_diffrn_reflns_av_unetI/netI 0.0504
_diffrn_reflns_limit_h_max 23
_diffrn_reflns_limit_h_min -21
_diffrn_reflns_limit_k_max 10
_diffrn_reflns_limit_k_min -14
_diffrn_reflns_limit_l_max 13
_diffrn_reflns_limit_l_min -12
_diffrn_reflns_number 11609
_diffrn_reflns_theta_full 67.05
_diffrn_reflns_theta_max 67.06
_diffrn_reflns_theta_min 4.28
_diffrn_source 'micro-focus sealed X-ray tube'
_diffrn_source_type 'SuperNova (Cu) X-ray Source'
_exptl_absorpt_coefficient_mu 2.024
_exptl_absorpt_correction_T_max 1.00000
_exptl_absorpt_correction_T_min 0.46424
_exptl_absorpt_correction_type multi-scan
_exptl_absorpt_process_details
;
CrysAlisPro 1.171.40.84a (Rigaku Oxford Diffraction, 2020)
Empirical absorption correction using spherical harmonics,
implemented in SCALE3 ABSPACK scaling algorithm.
;
_exptl_crystal_colour 'clear light colourless'
_exptl_crystal_density_diffrn 1.141
_exptl_crystal_density_method 'not measured'
_exptl_crystal_description plate
_exptl_crystal_F_000 976
_exptl_crystal_size_max 0.27
_exptl_crystal_size_mid 0.24
_exptl_crystal_size_min 0.02
_refine_diff_density_max 0.444
_refine_diff_density_min -0.394
_refine_diff_density_rms 0.051
_refine_ls_extinction_method none
_refine_ls_goodness_of_fit_ref 1.031
_refine_ls_hydrogen_treatment mixed
_refine_ls_matrix_type full
_refine_ls_number_parameters 302
_refine_ls_number_reflns 4705
_refine_ls_number_restraints 24
_refine_ls_restrained_S_all 1.029
_refine_ls_R_factor_all 0.1043
_refine_ls_R_factor_gt 0.0613
_refine_ls_shift/su_max 0.000
_refine_ls_shift/su_mean 0.000
_refine_ls_structure_factor_coef Fsqd
_refine_ls_weighting_details 'calc w=1/[\s^2^(Fo^2^)+(0.0976P)^2^+0.8986P] where P=(Fo^2^+2Fc^2^)/3'
_refine_ls_weighting_scheme calc
_refine_ls_wR_factor_gt 0.1627
_refine_ls_wR_factor_ref 0.1929
_reflns_number_gt 3262
_reflns_number_total 4705
_reflns_threshold_expression >2sigma(I)
_cod_data_source_file d2cc05882k2.cif
_cod_data_source_block exp_983
_cod_depositor_comments 'Adding full bibliography for 7131082--7131084.cif.'
_cod_database_code 7131084
_chemical_oxdiff_formula 'C1 H1 O1 N1 S1'
_diffrn_oxdiff_digest_frames
;
01ce3a6a7516fb8a6c25c648136c6c674f00028a8ce
;
_reflns_odcompleteness_completeness 99.92
_reflns_odcompleteness_iscentric 1
_reflns_odcompleteness_theta 66.97
_olex2_refinement_description
;
1. Fixed Uiso
 At 1.2 times of:
  All C(H) groups, All C(H,H) groups
 At 1.5 times of:
  All C(H,H,H) groups
2. Restrained distances
 C10-C9 = C11-C9 = C12-C9 = C10'-C9 = C11'-C9 = C12'-C9
 1.53 with sigma of 0.01
3. Uiso/Uaniso restraints and constraints
C10 \\sim C11 \\sim C12 \\sim C10' \\sim C11' \\sim C12': within 1.7A with sigma of 0.005 and sigma for terminal atoms of 0.005
4. Others
 Sof(C11')=Sof(H11D)=Sof(H11E)=Sof(H11F)=Sof(C10')=Sof(H10D)=Sof(H10E)=
 Sof(H10F)=Sof(C12')=Sof(H12D)=Sof(H12E)=Sof(H12F)=1-FVAR(1)
 Sof(C10)=Sof(H10A)=Sof(H10B)=Sof(H10C)=Sof(C11)=Sof(H11A)=Sof(H11B)=Sof(H11C)=
 Sof(C12)=Sof(H12A)=Sof(H12B)=Sof(H12C)=FVAR(1)
5.a Secondary CH2 refined with riding coordinates:
 C7(H7A,H7B), C8(H8A,H8B), C19(H19A,H19B), C20(H20A,H20B)
5.b Me refined with riding coordinates:
 C10(H10A,H10B,H10C), C11(H11A,H11B,H11C), C12(H12A,H12B,H12C), C11'(H11D,H11E,
 H11F), C10'(H10D,H10E,H10F), C12'(H12D,H12E,H12F)
5.c Aromatic/amide H refined with riding coordinates:
 C1(H1), C2(H2), C3(H3), C4(H4), C5(H5), C13(H13), C14(H14), C15(H15),
 C16(H16), C17(H17)
5.d Idealised Me refined as rotating group:
 C22(H22A,H22B,H22C), C23(H23A,H23B,H23C), C24(H24A,H24B,H24C)
;
_oxdiff_exptl_absorpt_empirical_details
;
Empirical correction (ABSPACK) includes:
- Absorption correction using spherical harmonics
- Frame scaling
;
_oxdiff_exptl_absorpt_empirical_full_max 1.495
_oxdiff_exptl_absorpt_empirical_full_min 0.488

loop_
_space_group_symop_id
_space_group_symop_operation_xyz
1 'x, y, z'
2 '-x, y+1/2, -z+1/2'
3 '-x, -y, -z'
4 'x, -y-1/2, z-1/2'

loop_
_atom_site_label
_atom_site_type_symbol
_atom_site_fract_x
_atom_site_fract_y
_atom_site_fract_z
_atom_site_U_iso_or_equiv
_atom_site_adp_type
_atom_site_occupancy
_atom_site_symmetry_multiplicity
_atom_site_calc_flag
_atom_site_refinement_flags
_atom_site_disorder_assembly
_atom_site_disorder_group
C1 C 0.3934(2) 0.8080(3) 0.1559(3) 0.0799(11) Uani 1 1 d . . .
H1 H 0.3662 0.8626 0.1205 0.096 Uiso 1 1 calc R . .
C2 C 0.4589(2) 0.7978(5) 0.1251(4) 0.1012(15) Uani 1 1 d . . .
H2 H 0.4763 0.8462 0.0683 0.121 Uiso 1 1 calc R . .
C3 C 0.4993(2) 0.7177(5) 0.1764(4) 0.0971(14) Uani 1 1 d . . .
H3 H 0.5438 0.7118 0.1541 0.117 Uiso 1 1 calc R . .
C4 C 0.47414(19) 0.6457(4) 0.2610(4) 0.0864(11) Uani 1 1 d . . .
H4 H 0.5015 0.5907 0.2951 0.104 Uiso 1 1 calc R . .
C5 C 0.40872(17) 0.6551(3) 0.2949(3) 0.0680(9) Uani 1 1 d . . .
H5 H 0.3918 0.6081 0.3535 0.082 Uiso 1 1 calc R . .
C6 C 0.36817(15) 0.7358(3) 0.2407(3) 0.0547(7) Uani 1 1 d . . .
C7 C 0.24118(15) 0.6537(3) 0.1773(3) 0.0564(7) Uani 1 1 d . . .
H7A H 0.2462 0.6801 0.0945 0.068 Uiso 1 1 calc R . .
H7B H 0.2613 0.5807 0.1836 0.068 Uiso 1 1 calc R . .
C8 C 0.16793(17) 0.6462(3) 0.2041(3) 0.0739(10) Uani 1 1 d . A .
H8A H 0.1505 0.7209 0.2109 0.089 Uiso 1 1 calc R . .
H8B H 0.1639 0.6110 0.2830 0.089 Uiso 1 1 calc R . .
C9 C 0.12341(17) 0.5834(3) 0.1116(3) 0.0711(9) Uani 1 1 d D . .
C13 C 0.3756(2) 0.2845(3) 0.0743(3) 0.0784(10) Uani 1 1 d . . .
H13 H 0.3916 0.2329 0.1313 0.094 Uiso 1 1 calc R . .
C14 C 0.3915(3) 0.3936(4) 0.0876(4) 0.1065(16) Uani 1 1 d . . .
H14 H 0.4180 0.4170 0.1541 0.128 Uiso 1 1 calc R . .
C15 C 0.3679(3) 0.4700(4) 0.0013(5) 0.1088(17) Uani 1 1 d . . .
H15 H 0.3791 0.5445 0.0088 0.131 Uiso 1 1 calc R . .
C16 C 0.3286(3) 0.4348(4) -0.0935(5) 0.1082(15) Uani 1 1 d . . .
H16 H 0.3124 0.4860 -0.1506 0.130 Uiso 1 1 calc R . .
C17 C 0.3123(2) 0.3257(3) -0.1074(4) 0.0819(11) Uani 1 1 d . . .
H17 H 0.2853 0.3026 -0.1733 0.098 Uiso 1 1 calc R . .
C18 C 0.33603(15) 0.2510(3) -0.0235(3) 0.0570(8) Uani 1 1 d . . .
C19 C 0.25160(17) 0.0739(3) 0.0478(3) 0.0709(9) Uani 1 1 d . . .
H19A H 0.2447 -0.0056 0.0441 0.085 Uiso 1 1 calc R . .
H19B H 0.2634 0.0929 0.1317 0.085 Uiso 1 1 calc R . .
C20 C 0.18750(18) 0.1300(3) 0.0122(3) 0.0746(10) Uani 1 1 d . . .
H20A H 0.1770 0.1136 -0.0729 0.090 Uiso 1 1 calc R . .
H20B H 0.1942 0.2093 0.0191 0.090 Uiso 1 1 calc R . .
C21 C 0.12654(17) 0.0978(3) 0.0874(3) 0.0682(9) Uani 1 1 d . . .
C22 C 0.1381(2) 0.1302(5) 0.2203(4) 0.1129(17) Uani 1 1 d . . .
H22A H 0.0981 0.1158 0.2643 0.169 Uiso 1 1 calc R . .
H22B H 0.1489 0.2076 0.2255 0.169 Uiso 1 1 calc R . .
H22C H 0.1746 0.0875 0.2552 0.169 Uiso 1 1 calc R . .
C23 C 0.1122(2) -0.0251(4) 0.0786(5) 0.1107(16) Uani 1 1 d . . .
H23A H 0.0714 -0.0415 0.1195 0.166 Uiso 1 1 calc R . .
H23B H 0.1487 -0.0657 0.1164 0.166 Uiso 1 1 calc R . .
H23C H 0.1072 -0.0461 -0.0056 0.166 Uiso 1 1 calc R . .
C24 C 0.0667(2) 0.1617(4) 0.0342(5) 0.1069(15) Uani 1 1 d . . .
H24A H 0.0588 0.1403 -0.0493 0.160 Uiso 1 1 calc R . .
H24B H 0.0760 0.2397 0.0383 0.160 Uiso 1 1 calc R . .
H24C H 0.0277 0.1454 0.0801 0.160 Uiso 1 1 calc R . .
O1 O 0.27692(12) 0.7027(2) 0.40191(19) 0.0794(7) Uani 1 1 d . . .
O2 O 0.25976(13) 0.85513(19) 0.2547(3) 0.0825(8) Uani 1 1 d . . .
O3 O 0.29890(16) 0.0925(2) -0.1694(2) 0.0961(9) Uani 1 1 d . . .
O4 O 0.37813(13) 0.0492(2) 0.0021(3) 0.0928(9) Uani 1 1 d . . .
S1 S 0.28307(4) 0.74477(6) 0.28046(7) 0.0569(3) Uani 1 1 d . . .
S2 S 0.32003(5) 0.10869(7) -0.04477(8) 0.0678(3) Uani 1 1 d . . .
C10 C 0.0511(5) 0.595(2) 0.1553(19) 0.109(5) Uani 0.62(3) 1 d PDU A 1
H10A H 0.0490 0.5693 0.2378 0.163 Uiso 0.62(3) 1 calc PR A 1
H10B H 0.0213 0.5519 0.1038 0.163 Uiso 0.62(3) 1 calc PR A 1
H10C H 0.0379 0.6716 0.1515 0.163 Uiso 0.62(3) 1 calc PR A 1
C11 C 0.125(2) 0.639(5) -0.013(3) 0.108(6) Uani 0.62(3) 1 d PDU A 1
H11A H 0.1191 0.7173 -0.0035 0.161 Uiso 0.62(3) 1 calc PR A 1
H11B H 0.0892 0.6098 -0.0644 0.161 Uiso 0.62(3) 1 calc PR A 1
H11C H 0.1672 0.6243 -0.0490 0.161 Uiso 0.62(3) 1 calc PR A 1
C12 C 0.147(2) 0.4629(13) 0.102(4) 0.125(6) Uani 0.62(3) 1 d PDU A 1
H12A H 0.1941 0.4617 0.0846 0.188 Uiso 0.62(3) 1 calc PR A 1
H12B H 0.1222 0.4265 0.0369 0.188 Uiso 0.62(3) 1 calc PR A 1
H12C H 0.1400 0.4252 0.1772 0.188 Uiso 0.62(3) 1 calc PR A 1
C11' C 0.111(4) 0.648(8) -0.006(5) 0.108(6) Uani 0.38(3) 1 d PDU A 2
H11D H 0.0850 0.7131 0.0101 0.161 Uiso 0.38(3) 1 calc PR A 2
H11E H 0.0878 0.6028 -0.0650 0.161 Uiso 0.38(3) 1 calc PR A 2
H11F H 0.1537 0.6706 -0.0378 0.161 Uiso 0.38(3) 1 calc PR A 2
C10' C 0.0602(12) 0.540(3) 0.171(3) 0.109(5) Uani 0.38(3) 1 d PDU A 2
H10D H 0.0727 0.4945 0.2395 0.164 Uiso 0.38(3) 1 calc PR A 2
H10E H 0.0344 0.4970 0.1123 0.164 Uiso 0.38(3) 1 calc PR A 2
H10F H 0.0337 0.6014 0.1973 0.164 Uiso 0.38(3) 1 calc PR A 2
C12' C 0.159(3) 0.477(2) 0.073(7) 0.124(7) Uani 0.38(3) 1 d PDU A 2
H12D H 0.1952 0.4961 0.0203 0.186 Uiso 0.38(3) 1 calc PR A 2
H12E H 0.1281 0.4293 0.0312 0.186 Uiso 0.38(3) 1 calc PR A 2
H12F H 0.1777 0.4404 0.1445 0.186 Uiso 0.38(3) 1 calc PR A 2

loop_
_atom_site_aniso_label
_atom_site_aniso_U_11
_atom_site_aniso_U_22
_atom_site_aniso_U_33
_atom_site_aniso_U_23
_atom_site_aniso_U_13
_atom_site_aniso_U_12
C1 0.075(2) 0.090(3) 0.074(2) 0.025(2) -0.0022(18) -0.008(2)
C2 0.076(3) 0.153(5) 0.076(2) 0.032(3) 0.008(2) -0.028(3)
C3 0.058(2) 0.162(5) 0.072(2) 0.001(3) 0.0112(19) -0.013(3)
C4 0.063(2) 0.102(3) 0.094(3) 0.005(2) -0.005(2) 0.003(2)
C5 0.061(2) 0.072(2) 0.071(2) 0.0084(17) 0.0013(16) -0.0057(17)
C6 0.0548(17) 0.0604(18) 0.0487(15) -0.0048(13) -0.0022(13) -0.0084(14)
C7 0.0560(17) 0.0563(17) 0.0572(17) -0.0098(14) 0.0045(13) -0.0066(14)
C8 0.062(2) 0.090(3) 0.070(2) -0.0176(19) 0.0119(16) -0.0149(19)
C9 0.064(2) 0.083(2) 0.067(2) -0.0067(18) 0.0043(16) -0.0211(18)
C13 0.104(3) 0.075(2) 0.0563(19) 0.0012(17) 0.0066(19) -0.003(2)
C14 0.144(4) 0.093(3) 0.083(3) -0.025(3) 0.017(3) -0.020(3)
C15 0.135(4) 0.055(2) 0.140(4) -0.017(3) 0.046(4) -0.002(3)
C16 0.113(4) 0.075(3) 0.137(4) 0.023(3) -0.001(3) 0.021(3)
C17 0.081(3) 0.075(3) 0.089(3) 0.019(2) -0.007(2) 0.006(2)
C18 0.0532(17) 0.0662(19) 0.0524(16) 0.0043(14) 0.0137(13) 0.0096(14)
C19 0.065(2) 0.070(2) 0.078(2) 0.0130(18) 0.0130(17) -0.0053(17)
C20 0.068(2) 0.077(2) 0.080(2) 0.0072(19) 0.0078(18) 0.0028(18)
C21 0.0560(19) 0.073(2) 0.076(2) 0.0005(17) 0.0060(16) -0.0064(16)
C22 0.077(3) 0.177(5) 0.085(3) -0.017(3) 0.020(2) -0.015(3)
C23 0.090(3) 0.086(3) 0.155(4) 0.002(3) 0.007(3) -0.024(3)
C24 0.068(3) 0.110(4) 0.143(4) 0.017(3) 0.002(3) -0.002(3)
O1 0.0718(15) 0.114(2) 0.0532(13) -0.0088(13) 0.0124(11) -0.0021(14)
O2 0.0810(17) 0.0507(13) 0.115(2) -0.0168(13) -0.0061(15) 0.0052(12)
O3 0.126(2) 0.100(2) 0.0633(15) -0.0171(14) 0.0212(15) -0.0172(18)
O4 0.0746(16) 0.0689(16) 0.136(2) 0.0148(16) 0.0196(16) 0.0189(14)
S1 0.0563(5) 0.0569(5) 0.0578(5) -0.0121(3) 0.0039(3) -0.0027(3)
S2 0.0703(5) 0.0655(5) 0.0687(5) -0.0009(4) 0.0182(4) -0.0005(4)
C10 0.072(4) 0.148(14) 0.107(7) -0.013(10) 0.012(5) -0.032(6)
C11 0.086(16) 0.144(12) 0.092(5) 0.015(7) -0.017(6) -0.034(10)
C12 0.132(16) 0.076(5) 0.16(2) -0.015(7) -0.025(9) -0.034(8)
C11' 0.085(18) 0.142(12) 0.095(5) 0.017(7) -0.013(7) -0.033(11)
C10' 0.074(5) 0.147(14) 0.108(7) -0.013(11) 0.011(6) -0.037(8)
C12' 0.132(16) 0.073(6) 0.16(2) -0.020(8) -0.027(9) -0.036(9)

loop_
_atom_type_symbol
_atom_type_description
_atom_type_scat_dispersion_real
_atom_type_scat_dispersion_imag
_atom_type_scat_source
C C 0.0181 0.0091 'International Tables Vol C Tables 4.2.6.8 and 6.1.1.4'
H H 0.0000 0.0000 'International Tables Vol C Tables 4.2.6.8 and 6.1.1.4'
O O 0.0492 0.0322 'International Tables Vol C Tables 4.2.6.8 and 6.1.1.4'
S S 0.3331 0.5567 'International Tables Vol C Tables 4.2.6.8 and 6.1.1.4'

loop_
_geom_angle_atom_site_label_1
_geom_angle_atom_site_label_2
_geom_angle_atom_site_label_3
_geom_angle
_geom_angle_site_symmetry_1
_geom_angle_site_symmetry_3
_geom_angle_publ_flag
C2 C1 H1 120.6 . . ?
C2 C1 C6 118.8(4) . . ?
C6 C1 H1 120.6 . . ?
C1 C2 H2 119.4 . . ?
C1 C2 C3 121.2(4) . . ?
C3 C2 H2 119.4 . . ?
C2 C3 H3 120.0 . . ?
C2 C3 C4 120.0(4) . . ?
C4 C3 H3 120.0 . . ?
C3 C4 H4 120.0 . . ?
C5 C4 C3 120.0(4) . . ?
C5 C4 H4 120.0 . . ?
C4 C5 H5 120.4 . . ?
C4 C5 C6 119.2(3) . . ?
C6 C5 H5 120.4 . . ?
C1 C6 C5 120.9(3) . . ?
C1 C6 S1 120.0(3) . . ?
C5 C6 S1 119.2(2) . . ?
H7A C7 H7B 108.1 . . ?
C8 C7 H7A 109.5 . . ?
C8 C7 H7B 109.5 . . ?
C8 C7 S1 110.7(2) . . ?
S1 C7 H7A 109.5 . . ?
S1 C7 H7B 109.5 . . ?
C7 C8 H8A 108.2 . . ?
C7 C8 H8B 108.2 . . ?
C7 C8 C9 116.5(3) . . ?
H8A C8 H8B 107.3 . . ?
C9 C8 H8A 108.2 . . ?
C9 C8 H8B 108.2 . . ?
C8 C9 C10 106.0(8) . . ?
C8 C9 C12 110(2) . . ?
C8 C9 C12' 109(3) . . ?
C11 C9 C8 110(3) . . ?
C11 C9 C10 106.5(16) . . ?
C11 C9 C12 110(3) . . ?
C11 C9 C11' 11(4) . . ?
C11 C9 C10' 125(2) . . ?
C11 C9 C12' 96(3) . . ?
C12 C9 C10 113.8(13) . . ?
C11' C9 C8 112(4) . . ?
C11' C9 C10 95(3) . . ?
C11' C9 C12 118(4) . . ?
C11' C9 C10' 115(3) . . ?
C11' C9 C12' 105(5) . . ?
C10' C9 C8 110.9(14) . . ?
C10' C9 C10 26.7(11) . . ?
C10' C9 C12 88.0(15) . . ?
C10' C9 C12' 103(2) . . ?
C12' C9 C10 128(2) . . ?
C12' C9 C12 16(3) . . ?
C14 C13 H13 120.2 . . ?
C14 C13 C18 119.6(4) . . ?
C18 C13 H13 120.2 . . ?
C13 C14 H14 120.1 . . ?
C13 C14 C15 119.7(5) . . ?
C15 C14 H14 120.1 . . ?
C14 C15 H15 120.3 . . ?
C16 C15 C14 119.3(4) . . ?
C16 C15 H15 120.3 . . ?
C15 C16 H16 119.3 . . ?
C15 C16 C17 121.3(5) . . ?
C17 C16 H16 119.3 . . ?
C16 C17 H17 120.4 . . ?
C18 C17 C16 119.2(4) . . ?
C18 C17 H17 120.4 . . ?
C13 C18 S2 119.2(3) . . ?
C17 C18 C13 120.7(4) . . ?
C17 C18 S2 119.9(3) . . ?
H19A C19 H19B 107.6 . . ?
C20 C19 H19A 108.7 . . ?
C20 C19 H19B 108.7 . . ?
C20 C19 S2 114.3(3) . . ?
S2 C19 H19A 108.7 . . ?
S2 C19 H19B 108.7 . . ?
C19 C20 H20A 108.4 . . ?
C19 C20 H20B 108.4 . . ?
C19 C20 C21 115.5(3) . . ?
H20A C20 H20B 107.5 . . ?
C21 C20 H20A 108.4 . . ?
C21 C20 H20B 108.4 . . ?
C22 C21 C20 110.6(3) . . ?
C22 C21 C24 109.3(4) . . ?
C23 C21 C20 111.3(3) . . ?
C23 C21 C22 109.6(4) . . ?
C23 C21 C24 109.2(4) . . ?
C24 C21 C20 106.8(3) . . ?
C21 C22 H22A 109.5 . . ?
C21 C22 H22B 109.5 . . ?
C21 C22 H22C 109.5 . . ?
H22A C22 H22B 109.5 . . ?
H22A C22 H22C 109.5 . . ?
H22B C22 H22C 109.5 . . ?
C21 C23 H23A 109.5 . . ?
C21 C23 H23B 109.5 . . ?
C21 C23 H23C 109.5 . . ?
H23A C23 H23B 109.5 . . ?
H23A C23 H23C 109.5 . . ?
H23B C23 H23C 109.5 . . ?
C21 C24 H24A 109.5 . . ?
C21 C24 H24B 109.5 . . ?
C21 C24 H24C 109.5 . . ?
H24A C24 H24B 109.5 . . ?
H24A C24 H24C 109.5 . . ?
H24B C24 H24C 109.5 . . ?
C6 S1 C7 103.91(14) . . ?
O1 S1 C6 108.61(15) . . ?
O1 S1 C7 108.76(16) . . ?
O1 S1 O2 118.31(16) . . ?
O2 S1 C6 108.36(16) . . ?
O2 S1 C7 107.95(16) . . ?
C18 S2 C19 107.08(16) . . ?
O3 S2 C18 107.85(16) . . ?
O3 S2 C19 107.85(18) . . ?
O3 S2 O4 118.71(19) . . ?
O4 S2 C18 107.36(16) . . ?
O4 S2 C19 107.46(17) . . ?
C9 C10 H10A 109.5 . . ?
C9 C10 H10B 109.5 . . ?
C9 C10 H10C 109.5 . . ?
H10A C10 H10B 109.5 . . ?
H10A C10 H10C 109.5 . . ?
H10B C10 H10C 109.5 . . ?
C9 C11 H11A 109.5 . . ?
C9 C11 H11B 109.5 . . ?
C9 C11 H11C 109.5 . . ?
H11A C11 H11B 109.5 . . ?
H11A C11 H11C 109.5 . . ?
H11B C11 H11C 109.5 . . ?
C9 C12 H12A 109.5 . . ?
C9 C12 H12B 109.5 . . ?
C9 C12 H12C 109.5 . . ?
H12A C12 H12B 109.5 . . ?
H12A C12 H12C 109.5 . . ?
H12B C12 H12C 109.5 . . ?
C9 C11' H11D 109.5 . . ?
C9 C11' H11E 109.5 . . ?
C9 C11' H11F 109.5 . . ?
H11D C11' H11E 109.5 . . ?
H11D C11' H11F 109.5 . . ?
H11E C11' H11F 109.5 . . ?
C9 C10' H10D 109.5 . . ?
C9 C10' H10E 109.5 . . ?
C9 C10' H10F 109.5 . . ?
H10D C10' H10E 109.5 . . ?
H10D C10' H10F 109.5 . . ?
H10E C10' H10F 109.5 . . ?
C9 C12' H12D 109.5 . . ?
C9 C12' H12E 109.5 . . ?
C9 C12' H12F 109.5 . . ?
H12D C12' H12E 109.5 . . ?
H12D C12' H12F 109.5 . . ?
H12E C12' H12F 109.5 . . ?

loop_
_geom_bond_atom_site_label_1
_geom_bond_atom_site_label_2
_geom_bond_distance
_geom_bond_site_symmetry_2
_geom_bond_publ_flag
C1 H1 0.9300 . ?
C1 C2 1.364(6) . ?
C1 C6 1.381(4) . ?
C2 H2 0.9300 . ?
C2 C3 1.368(7) . ?
C3 H3 0.9300 . ?
C3 C4 1.378(6) . ?
C4 H4 0.9300 . ?
C4 C5 1.371(5) . ?
C5 H5 0.9300 . ?
C5 C6 1.386(5) . ?
C6 S1 1.767(3) . ?
C7 H7A 0.9700 . ?
C7 H7B 0.9700 . ?
C7 C8 1.500(4) . ?
C7 S1 1.767(3) . ?
C8 H8A 0.9700 . ?
C8 H8B 0.9700 . ?
C8 C9 1.527(5) . ?
C9 C10 1.538(8) . ?
C9 C11 1.520(8) . ?
C9 C12 1.534(8) . ?
C9 C11' 1.524(10) . ?
C9 C10' 1.527(9) . ?
C9 C12' 1.533(10) . ?
C13 H13 0.9300 . ?
C13 C14 1.361(6) . ?
C13 C18 1.371(5) . ?
C14 H14 0.9300 . ?
C14 C15 1.393(7) . ?
C15 H15 0.9300 . ?
C15 C16 1.349(7) . ?
C16 H16 0.9300 . ?
C16 C17 1.364(6) . ?
C17 H17 0.9300 . ?
C17 C18 1.362(5) . ?
C18 S2 1.762(3) . ?
C19 H19A 0.9700 . ?
C19 H19B 0.9700 . ?
C19 C20 1.486(5) . ?
C19 S2 1.776(3) . ?
C20 H20A 0.9700 . ?
C20 H20B 0.9700 . ?
C20 C21 1.540(5) . ?
C21 C22 1.519(5) . ?
C21 C23 1.514(5) . ?
C21 C24 1.520(5) . ?
C22 H22A 0.9600 . ?
C22 H22B 0.9600 . ?
C22 H22C 0.9600 . ?
C23 H23A 0.9600 . ?
C23 H23B 0.9600 . ?
C23 H23C 0.9600 . ?
C24 H24A 0.9600 . ?
C24 H24B 0.9600 . ?
C24 H24C 0.9600 . ?
O1 S1 1.435(2) . ?
O2 S1 1.436(2) . ?
O3 S2 1.431(3) . ?
O4 S2 1.442(3) . ?
C10 H10A 0.9600 . ?
C10 H10B 0.9600 . ?
C10 H10C 0.9600 . ?
C11 H11A 0.9600 . ?
C11 H11B 0.9600 . ?
C11 H11C 0.9600 . ?
C12 H12A 0.9600 . ?
C12 H12B 0.9600 . ?
C12 H12C 0.9600 . ?
C11' H11D 0.9600 . ?
C11' H11E 0.9600 . ?
C11' H11F 0.9600 . ?
C10' H10D 0.9600 . ?
C10' H10E 0.9600 . ?
C10' H10F 0.9600 . ?
C12' H12D 0.9600 . ?
C12' H12E 0.9600 . ?
C12' H12F 0.9600 . ?
